data_2235000
loop_
_publ_author_name
'Attia, Mohamed I.'
'Aboul-Enein, Mohamed N.'
'El-Brollosy, Nasser R.'
'Ng, Seik Weng'
'Tiekink, Edward R. T.'

_publ_section_title
;
 1-{(<i>E</i>)-[3-(1<i>H</i>-Imidazol-1-yl)-1-(4-methoxyphenyl)propylidene]amino}-3-(2-methylphenyl)urea
;
_journal_coeditor_code GG2079
_journal_issue 6
_journal_name_full 'Acta Crystallographica Section E'
_journal_page_first o1799
_journal_page_last o1800
_journal_paper_doi 10.1107/S1600536812021903
_journal_volume 68
_journal_year 2012
_chemical_formula_iupac 'C21 H23 N5 O2'
_chemical_formula_moiety 'C21 H23 N5 O2'
_chemical_formula_sum 'C21 H23 N5 O2'
_chemical_formula_weight 377.44
_chemical_melting_point 364
_chemical_name_systematic
;
1-{(<i>E</i>)-[3-(1<i>H</i>-Imidazol-1-yl)-1-(4-
methoxyphenyl)propylidene]amino}-3-(2-methylphenyl)urea
;
_space_group_IT_number 14
_symmetry_cell_setting monoclinic
_symmetry_space_group_name_Hall '-P 2ybc'
_symmetry_space_group_name_H-M 'P 1 21/c 1'
_atom_sites_solution_hydrogens geom
_atom_sites_solution_primary direct
_atom_sites_solution_secondary difmap
_audit_creation_method SHELXL-97
_cell_angle_alpha 90.00
_cell_angle_beta 105.318(15)
_cell_angle_gamma 90.00
_cell_formula_units_Z 4
_cell_length_a 10.7798(12)
_cell_length_b 20.7750(19)
_cell_length_c 8.7652(18)
_cell_measurement_reflns_used 1904
_cell_measurement_temperature 100(2)
_cell_measurement_theta_max 27.5017
_cell_measurement_theta_min 2.3943
_cell_volume 1893.2(5)
_computing_cell_refinement 'CrysAlis PRO (Agilent, 2011)'
_computing_data_collection 'CrysAlis PRO (Agilent, 2011)'
_computing_data_reduction 'CrysAlis PRO (Agilent, 2011)'
_computing_molecular_graphics
;
ORTEP-3 (Farrugia, 1997) and DIAMOND (Brandenburg, 2006)
;
_computing_publication_material 'publCIF (Westrip, 2010)'
_computing_structure_refinement 'SHELXL97 (Sheldrick, 2008)'
_computing_structure_solution 'SHELXS97 (Sheldrick, 2008)'
_diffrn_ambient_temperature 100(2)
_diffrn_detector_area_resol_mean 10.4041
_diffrn_measured_fraction_theta_full 0.995
_diffrn_measured_fraction_theta_max 0.995
_diffrn_measurement_device_type 'Agilent SuperNova Dual diffractometer with an Atlas detector'
_diffrn_measurement_method '\w scan'
_diffrn_radiation_monochromator Mirror
_diffrn_radiation_source 'SuperNova (Mo) X-ray Source'
_diffrn_radiation_type MoK\a
_diffrn_radiation_wavelength 0.71073
_diffrn_reflns_av_R_equivalents 0.080
_diffrn_reflns_av_sigmaI/netI 0.0934
_diffrn_reflns_limit_h_max 14
_diffrn_reflns_limit_h_min -12
_diffrn_reflns_limit_k_max 27
_diffrn_reflns_limit_k_min -27
_diffrn_reflns_limit_l_max 11
_diffrn_reflns_limit_l_min -11
_diffrn_reflns_number 15110
_diffrn_reflns_theta_full 27.67
_diffrn_reflns_theta_max 27.67
_diffrn_reflns_theta_min 2.60
_diffrn_standards_decay_% 0
_diffrn_standards_interval_count 0
_diffrn_standards_interval_time 0
_diffrn_standards_number 0
_exptl_absorpt_coefficient_mu 0.088
_exptl_absorpt_correction_T_max 1.0000
_exptl_absorpt_correction_T_min 0.69163
_exptl_absorpt_correction_type multi-scan
_exptl_absorpt_process_details '(CrysAlis PRO; Agilent, 2011)'
_exptl_crystal_colour colourless
_exptl_crystal_density_diffrn 1.324
_exptl_crystal_density_method 'not measured'
_exptl_crystal_description prism
_exptl_crystal_F_000 800
_exptl_crystal_size_max 0.35
_exptl_crystal_size_mid 0.15
_exptl_crystal_size_min 0.03
_refine_diff_density_max 0.312
_refine_diff_density_min -0.319
_refine_ls_extinction_method none
_refine_ls_goodness_of_fit_ref 0.984
_refine_ls_hydrogen_treatment mixed
_refine_ls_matrix_type full
_refine_ls_number_parameters 263
_refine_ls_number_reflns 7494
_refine_ls_number_restraints 0
_refine_ls_restrained_S_all 0.984
_refine_ls_R_factor_all 0.1063
_refine_ls_R_factor_gt 0.0635
_refine_ls_shift/su_max 0.000
_refine_ls_shift/su_mean 0.000
_refine_ls_structure_factor_coef Fsqd
_refine_ls_weighting_details 'w=1/[\s^2^(Fo^2^)+(0.1326P)^2^] where P=(Fo^2^+2Fc^2^)/3'
_refine_ls_weighting_scheme calc
_refine_ls_wR_factor_gt 0.2009
_refine_ls_wR_factor_ref 0.2156
_reflns_number_gt 4657
_reflns_number_total 7494
_reflns_threshold_expression I>2\s(I)
_cod_data_source_file gg2079.cif
_cod_data_source_block I
_cod_original_sg_symbol_H-M 'P 21/c'
_cod_database_code 2235000
_cod_database_fobs_code 2235000

loop_
_symmetry_equiv_pos_as_xyz
'x, y, z'
'-x, y+1/2, -z+1/2'
'-x, -y, -z'
'x, -y-1/2, z-1/2'

loop_
_atom_site_type_symbol
_atom_site_label
_atom_site_fract_x
_atom_site_fract_y
_atom_site_fract_z
_atom_site_U_iso_or_equiv
_atom_site_adp_type
_atom_site_calc_flag
_atom_site_refinement_flags
_atom_site_occupancy
_atom_site_symmetry_multiplicity
O O1 0.84974(15) 0.35509(7) 0.8918(2) 0.0223(4) Uani d . 1 1
O O2 1.35476(15) 0.69761(8) 0.6108(2) 0.0274(4) Uani d . 1 1
N N1 1.05626(18) 0.39321(9) 0.9372(2) 0.0179(5) Uani d . 1 1
H H1n 1.091(2) 0.4294(12) 0.919(3) 0.024(7) Uiso d . 1 1
N N2 0.88515(19) 0.45303(9) 0.7984(3) 0.0192(5) Uani d . 1 1
H H2n 0.803(3) 0.4582(11) 0.770(3) 0.020(7) Uiso d . 1 1
N N3 0.97616(17) 0.49398(9) 0.7705(3) 0.0181(4) Uani d . 1 1
N N4 0.61494(17) 0.54805(8) 0.3870(2) 0.0166(4) Uani d . 1 1
N N5 0.40525(18) 0.53958(9) 0.2745(3) 0.0230(5) Uani d . 1 1
C C1 1.1287(2) 0.34837(10) 1.0450(3) 0.0173(5) Uani d . 1 1
C C2 1.0727(2) 0.30283(10) 1.1230(3) 0.0212(5) Uani d . 1 1
H H2A 0.9817 0.3003 1.1018 0.025 Uiso calc R 1 1
C C3 1.1496(2) 0.26135(11) 1.2310(3) 0.0261(6) Uani d . 1 1
H H3 1.1111 0.2306 1.2845 0.031 Uiso calc R 1 1
C C4 1.2818(2) 0.26431(11) 1.2618(3) 0.0262(6) Uani d . 1 1
H H4 1.3343 0.2357 1.3360 0.031 Uiso calc R 1 1
C C5 1.3371(2) 0.30935(11) 1.1838(3) 0.0249(6) Uani d . 1 1
H H5 1.4281 0.3112 1.2056 0.030 Uiso calc R 1 1
C C6 1.2633(2) 0.35195(11) 1.0743(3) 0.0199(5) Uani d . 1 1
C C7 1.3245(2) 0.40109(12) 0.9928(3) 0.0263(6) Uani d . 1 1
H H7A 1.2901 0.3967 0.8780 0.040 Uiso calc R 1 1
H H7B 1.4178 0.3944 1.0214 0.040 Uiso calc R 1 1
H H7C 1.3055 0.4443 1.0255 0.040 Uiso calc R 1 1
C C8 0.9257(2) 0.39659(10) 0.8786(3) 0.0172(5) Uani d . 1 1
C C9 0.9418(2) 0.54534(9) 0.6881(3) 0.0156(5) Uani d . 1 1
C C10 1.0481(2) 0.58629(10) 0.6644(3) 0.0170(5) Uani d . 1 1
C C11 1.1687(2) 0.58495(10) 0.7738(3) 0.0171(5) Uani d . 1 1
H H11 1.1824 0.5577 0.8638 0.020 Uiso calc R 1 1
C C12 1.2674(2) 0.62245(11) 0.7526(3) 0.0202(5) Uani d . 1 1
H H12 1.3486 0.6212 0.8285 0.024 Uiso calc R 1 1
C C13 1.2499(2) 0.66239(10) 0.6209(3) 0.0191(5) Uani d . 1 1
C C14 1.1307(2) 0.66451(10) 0.5107(3) 0.0206(5) Uani d . 1 1
H H14 1.1175 0.6912 0.4197 0.025 Uiso calc R 1 1
C C15 1.0311(2) 0.62687(10) 0.5357(3) 0.0201(5) Uani d . 1 1
H H15 0.9489 0.6292 0.4620 0.024 Uiso calc R 1 1
C C16 1.3358(2) 0.74429(11) 0.4871(3) 0.0291(6) Uani d . 1 1
H H16A 1.4176 0.7657 0.4912 0.044 Uiso calc R 1 1
H H16B 1.2728 0.7763 0.5006 0.044 Uiso calc R 1 1
H H16C 1.3040 0.7229 0.3845 0.044 Uiso calc R 1 1
C C17 0.8032(2) 0.56417(10) 0.6144(3) 0.0164(5) Uani d . 1 1
H H17A 0.7981 0.6112 0.5958 0.020 Uiso calc R 1 1
H H17B 0.7510 0.5537 0.6886 0.020 Uiso calc R 1 1
C C18 0.7482(2) 0.52920(10) 0.4584(3) 0.0174(5) Uani d . 1 1
H H18A 0.8008 0.5393 0.3845 0.021 Uiso calc R 1 1
H H18B 0.7523 0.4822 0.4772 0.021 Uiso calc R 1 1
C C19 0.5669(2) 0.60937(11) 0.3609(3) 0.0226(6) Uani d . 1 1
H H19 0.6141 0.6483 0.3862 0.027 Uiso calc R 1 1
C C20 0.4397(2) 0.60370(11) 0.2921(3) 0.0235(6) Uani d . 1 1
H H20 0.3821 0.6388 0.2604 0.028 Uiso calc R 1 1
C C21 0.5137(2) 0.50860(11) 0.3321(3) 0.0212(6) Uani d . 1 1
H H21 0.5201 0.4630 0.3348 0.025 Uiso calc R 1 1

loop_
_atom_site_aniso_label
_atom_site_aniso_U_11
_atom_site_aniso_U_22
_atom_site_aniso_U_33
_atom_site_aniso_U_12
_atom_site_aniso_U_13
_atom_site_aniso_U_23
O1 0.0201(8) 0.0256(8) 0.0198(10) -0.0039(7) 0.0030(7) 0.0045(7)
O2 0.0192(9) 0.0309(9) 0.0319(12) -0.0056(7) 0.0066(8) 0.0031(8)
N1 0.0172(10) 0.0152(9) 0.0202(12) -0.0024(8) 0.0031(9) 0.0063(8)
N2 0.0131(10) 0.0224(10) 0.0207(12) -0.0005(8) 0.0019(9) 0.0047(9)
N3 0.0165(10) 0.0220(10) 0.0162(11) -0.0015(8) 0.0051(8) -0.0004(8)
N4 0.0145(9) 0.0216(9) 0.0127(11) -0.0001(7) 0.0020(8) 0.0002(8)
N5 0.0172(10) 0.0275(11) 0.0224(12) 0.0039(8) 0.0019(9) 0.0017(9)
C1 0.0215(12) 0.0173(11) 0.0106(12) 0.0054(9) 0.0000(10) -0.0029(9)
C2 0.0232(13) 0.0213(12) 0.0179(14) -0.0024(9) 0.0030(11) -0.0015(10)
C3 0.0367(15) 0.0209(12) 0.0192(15) -0.0027(10) 0.0050(12) 0.0019(10)
C4 0.0346(14) 0.0200(12) 0.0194(15) 0.0101(10) -0.0012(12) 0.0027(10)
C5 0.0213(13) 0.0306(13) 0.0198(14) 0.0063(10) 0.0003(11) -0.0065(11)
C6 0.0221(12) 0.0229(11) 0.0139(13) 0.0017(9) 0.0032(10) -0.0041(10)
C7 0.0155(12) 0.0370(14) 0.0252(15) 0.0038(10) 0.0031(11) 0.0067(12)
C8 0.0206(12) 0.0212(11) 0.0104(12) -0.0026(9) 0.0051(10) -0.0021(10)
C9 0.0168(11) 0.0154(10) 0.0136(13) -0.0004(9) 0.0018(9) -0.0018(9)
C10 0.0154(11) 0.0184(11) 0.0164(13) 0.0018(9) 0.0027(10) -0.0051(10)
C11 0.0203(12) 0.0164(10) 0.0137(13) 0.0026(9) 0.0029(10) -0.0013(9)
C12 0.0131(11) 0.0256(12) 0.0198(14) 0.0044(9) 0.0009(10) -0.0051(10)
C13 0.0160(12) 0.0190(11) 0.0236(14) 0.0009(9) 0.0073(10) -0.0054(10)
C14 0.0219(12) 0.0206(11) 0.0182(14) -0.0002(9) 0.0036(10) 0.0028(10)
C15 0.0148(11) 0.0216(11) 0.0213(14) 0.0028(9) 0.0000(10) -0.0015(10)
C16 0.0287(14) 0.0244(12) 0.0383(19) -0.0028(11) 0.0158(13) 0.0034(12)
C17 0.0138(11) 0.0195(11) 0.0161(13) 0.0040(8) 0.0043(10) 0.0007(10)
C18 0.0142(11) 0.0203(11) 0.0171(13) 0.0028(9) 0.0031(10) -0.0008(10)
C19 0.0221(12) 0.0188(11) 0.0263(15) 0.0020(9) 0.0050(11) 0.0015(11)
C20 0.0212(13) 0.0247(12) 0.0233(15) 0.0077(10) 0.0034(11) 0.0034(11)
C21 0.0182(12) 0.0247(12) 0.0189(15) 0.0008(9) 0.0017(11) -0.0016(11)

loop_
_atom_type_symbol
_atom_type_description
_atom_type_scat_dispersion_real
_atom_type_scat_dispersion_imag
_atom_type_scat_source
C C 0.0033 0.0016 'International Tables Vol C Tables 4.2.6.8 and 6.1.1.4'
H H 0.0000 0.0000 'International Tables Vol C Tables 4.2.6.8 and 6.1.1.4'
N N 0.0061 0.0033 'International Tables Vol C Tables 4.2.6.8 and 6.1.1.4'
O O 0.0106 0.0060 'International Tables Vol C Tables 4.2.6.8 and 6.1.1.4'

loop_
_geom_angle_atom_site_label_1
_geom_angle_atom_site_label_2
_geom_angle_atom_site_label_3
_geom_angle
C13 O2 C16 117.18(18)
C8 N1 C1 128.3(2)
C8 N1 H1n 109.8(16)
C1 N1 H1n 120.2(17)
N3 N2 C8 118.31(19)
N3 N2 H2n 126.9(16)
C8 N2 H2n 114.7(16)
C9 N3 N2 120.13(19)
C21 N4 C19 105.71(18)
C21 N4 C18 127.00(18)
C19 N4 C18 127.29(18)
C21 N5 C20 104.13(19)
C2 C1 C6 120.4(2)
C2 C1 N1 122.9(2)
C6 C1 N1 116.7(2)
C3 C2 C1 120.0(2)
C3 C2 H2A 120.0
C1 C2 H2A 120.0
C4 C3 C2 120.5(2)
C4 C3 H3 119.8
C2 C3 H3 119.8
C3 C4 C5 119.4(2)
C3 C4 H4 120.3
C5 C4 H4 120.3
C4 C5 C6 122.0(2)
C4 C5 H5 119.0
C6 C5 H5 119.0
C5 C6 C1 117.8(2)
C5 C6 C7 121.4(2)
C1 C6 C7 120.8(2)
C6 C7 H7A 109.5
C6 C7 H7B 109.5
H7A C7 H7B 109.5
C6 C7 H7C 109.5
H7A C7 H7C 109.5
H7B C7 H7C 109.5
O1 C8 N1 125.5(2)
O1 C8 N2 121.4(2)
N1 C8 N2 113.09(19)
N3 C9 C10 115.8(2)
N3 C9 C17 124.0(2)
C10 C9 C17 120.22(19)
C15 C10 C11 118.1(2)
C15 C10 C9 121.5(2)
C11 C10 C9 120.3(2)
C12 C11 C10 120.7(2)
C12 C11 H11 119.6
C10 C11 H11 119.6
C11 C12 C13 120.7(2)
C11 C12 H12 119.6
C13 C12 H12 119.6
O2 C13 C14 124.5(2)
O2 C13 C12 116.0(2)
C14 C13 C12 119.6(2)
C13 C14 C15 118.9(2)
C13 C14 H14 120.6
C15 C14 H14 120.6
C10 C15 C14 122.0(2)
C10 C15 H15 119.0
C14 C15 H15 119.0
O2 C16 H16A 109.5
O2 C16 H16B 109.5
H16A C16 H16B 109.5
O2 C16 H16C 109.5
H16A C16 H16C 109.5
H16B C16 H16C 109.5
C9 C17 C18 111.45(18)
C9 C17 H17A 109.3
C18 C17 H17A 109.3
C9 C17 H17B 109.3
C18 C17 H17B 109.3
H17A C17 H17B 108.0
N4 C18 C17 111.24(18)
N4 C18 H18A 109.4
C17 C18 H18A 109.4
N4 C18 H18B 109.4
C17 C18 H18B 109.4
H18A C18 H18B 108.0
C20 C19 N4 106.7(2)
C20 C19 H19 126.6
N4 C19 H19 126.6
C19 C20 N5 110.2(2)
C19 C20 H20 124.9
N5 C20 H20 124.9
N5 C21 N4 113.2(2)
N5 C21 H21 123.4
N4 C21 H21 123.4

loop_
_geom_bond_atom_site_label_1
_geom_bond_atom_site_label_2
_geom_bond_distance
O1 C8 1.216(3)
O2 C13 1.369(3)
O2 C16 1.429(3)
N1 C8 1.366(3)
N1 C1 1.408(3)
N1 H1n 0.87(3)
N2 N3 1.369(3)
N2 C8 1.378(3)
N2 H2n 0.87(3)
N3 C9 1.287(3)
N4 C21 1.348(3)
N4 C19 1.371(3)
N4 C18 1.460(3)
N5 C21 1.313(3)
N5 C20 1.381(3)
C1 C2 1.394(3)
C1 C6 1.408(3)
C2 C3 1.383(3)
C2 H2A 0.9500
C3 C4 1.380(4)
C3 H3 0.9500
C4 C5 1.384(4)
C4 H4 0.9500
C5 C6 1.390(3)
C5 H5 0.9500
C6 C7 1.495(3)
C7 H7A 0.9800
C7 H7B 0.9800
C7 H7C 0.9800
C9 C10 1.485(3)
C9 C17 1.514(3)
C10 C15 1.381(3)
C10 C11 1.397(3)
C11 C12 1.371(3)
C11 H11 0.9500
C12 C13 1.393(3)
C12 H12 0.9500
C13 C14 1.389(3)
C14 C15 1.392(3)
C14 H14 0.9500
C15 H15 0.9500
C16 H16A 0.9800
C16 H16B 0.9800
C16 H16C 0.9800
C17 C18 1.523(3)
C17 H17A 0.9900
C17 H17B 0.9900
C18 H18A 0.9900
C18 H18B 0.9900
C19 C20 1.349(3)
C19 H19 0.9500
C20 H20 0.9500
C21 H21 0.9500

loop_
_geom_hbond_atom_site_label_D
_geom_hbond_atom_site_label_H
_geom_hbond_atom_site_label_A
_geom_hbond_site_symmetry_A
_geom_hbond_distance_DH
_geom_hbond_distance_HA
_geom_hbond_distance_DA
_geom_hbond_angle_DHA
N1 H1n N3 . 0.87(3) 2.04(2) 2.568(3) 118(2)
N2 H2n N5 3_666 0.87(3) 2.17(3) 3.029(3) 171(2)
C16 H16B O1 2_756 0.98 2.44 3.398(3) 165
C20 H20 O1 3_666 0.95 2.51 3.226(3) 133
C17 H17A Cg2 3_767 0.99 2.80 3.391(3) 119
C18 H18B Cg3 3_766 0.99 2.78 3.569(2) 137

loop_
_geom_torsion_atom_site_label_1
_geom_torsion_atom_site_label_2
_geom_torsion_atom_site_label_3
_geom_torsion_atom_site_label_4
_geom_torsion
C8 N2 N3 C9 176.0(2)
C8 N1 C1 C2 -7.1(4)
C8 N1 C1 C6 174.0(2)
C6 C1 C2 C3 0.8(4)
N1 C1 C2 C3 -178.1(2)
C1 C2 C3 C4 -0.5(4)
C2 C3 C4 C5 0.2(4)
C3 C4 C5 C6 -0.1(4)
C4 C5 C6 C1 0.4(4)
C4 C5 C6 C7 179.0(2)
C2 C1 C6 C5 -0.7(3)
N1 C1 C6 C5 178.2(2)
C2 C1 C6 C7 -179.3(2)
N1 C1 C6 C7 -0.3(3)
C1 N1 C8 O1 -11.9(4)
C1 N1 C8 N2 168.7(2)
N3 N2 C8 O1 -171.8(2)
N3 N2 C8 N1 7.6(3)
N2 N3 C9 C10 -179.8(2)
N2 N3 C9 C17 -1.1(4)
N3 C9 C10 C15 154.6(2)
C17 C9 C10 C15 -24.1(3)
N3 C9 C10 C11 -25.8(3)
C17 C9 C10 C11 155.4(2)
C15 C10 C11 C12 -0.7(3)
C9 C10 C11 C12 179.8(2)
C10 C11 C12 C13 -0.5(3)
C16 O2 C13 C14 6.7(3)
C16 O2 C13 C12 -173.1(2)
C11 C12 C13 O2 -179.7(2)
C11 C12 C13 C14 0.5(3)
O2 C13 C14 C15 -179.2(2)
C12 C13 C14 C15 0.6(3)
C11 C10 C15 C14 1.8(3)
C9 C10 C15 C14 -178.7(2)
C13 C14 C15 C10 -1.8(4)
N3 C9 C17 C18 -81.8(3)
C10 C9 C17 C18 96.8(2)
C21 N4 C18 C17 -130.0(2)
C19 N4 C18 C17 50.5(3)
C9 C17 C18 N4 -179.38(18)
C21 N4 C19 C20 0.1(3)
C18 N4 C19 C20 179.7(2)
N4 C19 C20 N5 0.3(3)
C21 N5 C20 C19 -0.6(3)
C20 N5 C21 N4 0.7(3)
C19 N4 C21 N5 -0.5(3)
C18 N4 C21 N5 179.9(2)

loop_
_cod_related_entry_id
_cod_related_entry_database
_cod_related_entry_code
1 ChemSpider 30657752
